data_7004019
loop_
_publ_author_name
'Spannhoff, Kirsten'
'Kehr, Gerald'
'Kehr, Seda'
'Fr\"ohlich, Roland'
'Erker, Gerhard'

_publ_section_title
;
 Functionalized phosphorus analogues of the \b-diketiminato ligand
 systems: bis(N-arylphosphinimino)acetonitrile-derived complexes of
 rhodium and iridium
;
_journal_issue 25
_journal_name_full 'Dalton Transactions'
_journal_page_first 3339
_journal_page_last 3344
_journal_paper_doi 10.1039/b802032a
_journal_year 2008
_chemical_formula_sum 'C53 H50 Ir N3 P2'
_chemical_formula_weight 983.10
_chemical_name_systematic
;
?
;
_space_group_IT_number 14
_symmetry_cell_setting monoclinic
_symmetry_space_group_name_Hall '-P 2ybc'
_symmetry_space_group_name_H-M 'P 1 21/c 1'
_atom_sites_solution_hydrogens geom
_atom_sites_solution_primary direct
_atom_sites_solution_secondary difmap
_audit_creation_method SHELXL-97
_cell_angle_alpha 90.00
_cell_angle_beta 111.446(1)
_cell_angle_gamma 90.00
_cell_formula_units_Z 4
_cell_length_a 19.7081(2)
_cell_length_b 11.3012(1)
_cell_length_c 21.4893(2)
_cell_measurement_reflns_used 10670
_cell_measurement_temperature 223(2)
_cell_measurement_theta_max 27.88
_cell_measurement_theta_min 0.41
_cell_volume 4454.82(8)
_computing_cell_refinement 'Collect (Nonius B.V., 1998)'
_computing_data_collection 'Collect (Nonius B.V., 1998)'
_computing_data_reduction 'Denzo-SMN (Otwinowski & Minor, 1997)'
_computing_molecular_graphics 'SCHAKAL (Keller, 1997)'
_computing_publication_material 'SHELXL-97 (Sheldrick, 1997)'
_computing_structure_refinement 'SHELXL-97 (Sheldrick, 1997)'
_computing_structure_solution 'SHELXS-97 (Sheldrick, 1990)'
_diffrn_ambient_temperature 223(2)
_diffrn_measured_fraction_theta_full 0.994
_diffrn_measured_fraction_theta_max 0.994
_diffrn_measurement_device_type 'Nonius KappaCCD'
_diffrn_measurement_method '\w and \f scans'
_diffrn_radiation_monochromator graphite
_diffrn_radiation_source 'rotating anode Nonius FR591'
_diffrn_radiation_type MoK\a
_diffrn_radiation_wavelength 0.71073
_diffrn_reflns_av_R_equivalents 0.0530
_diffrn_reflns_av_sigmaI/netI 0.0391
_diffrn_reflns_limit_h_max 25
_diffrn_reflns_limit_h_min -22
_diffrn_reflns_limit_k_max 14
_diffrn_reflns_limit_k_min -13
_diffrn_reflns_limit_l_max 28
_diffrn_reflns_limit_l_min -22
_diffrn_reflns_number 41726
_diffrn_reflns_theta_full 27.90
_diffrn_reflns_theta_max 27.90
_diffrn_reflns_theta_min 1.93
_exptl_absorpt_coefficient_mu 3.108
_exptl_absorpt_correction_T_max 0.7463
_exptl_absorpt_correction_T_min 0.4092
_exptl_absorpt_correction_type multi-scan
_exptl_absorpt_process_details 'SORTAV (Blessing, 1995 & 1997)'
_exptl_crystal_colour yellow
_exptl_crystal_density_diffrn 1.466
_exptl_crystal_density_method 'not measured'
_exptl_crystal_description plate
_exptl_crystal_F_000 1984
_exptl_crystal_size_max 0.35
_exptl_crystal_size_mid 0.20
_exptl_crystal_size_min 0.10
_refine_diff_density_max 1.225
_refine_diff_density_min -1.115
_refine_diff_density_rms 0.092
_refine_ls_extinction_method none
_refine_ls_goodness_of_fit_ref 1.036
_refine_ls_hydrogen_treatment riding
_refine_ls_matrix_type full
_refine_ls_number_parameters 533
_refine_ls_number_reflns 10575
_refine_ls_number_restraints 0
_refine_ls_restrained_S_all 1.036
_refine_ls_R_factor_all 0.0412
_refine_ls_R_factor_gt 0.0287
_refine_ls_shift/su_max 0.001
_refine_ls_shift/su_mean 0.000
_refine_ls_structure_factor_coef Fsqd
_refine_ls_weighting_details 'calc w=1/[\s^2^(Fo^2^)+(0.0387P)^2^+0.4542P] where P=(Fo^2^+2Fc^2^)/3'
_refine_ls_weighting_scheme calc
_refine_ls_wR_factor_gt 0.0670
_refine_ls_wR_factor_ref 0.0721
_reflns_number_gt 8671
_reflns_number_total 10575
_reflns_threshold_expression >2sigma(I)
_cod_data_source_file b802032a.txt
_cod_data_source_block erk4289
_cod_original_cell_volume 4454.82(7)
_cod_original_sg_symbol_H-M P21/c
_cod_database_code 7004019

loop_
_symmetry_equiv_pos_as_xyz
'x, y, z'
'-x, y+1/2, -z+1/2'
'-x, -y, -z'
'x, -y-1/2, z-1/2'

loop_
_atom_site_label
_atom_site_type_symbol
_atom_site_fract_x
_atom_site_fract_y
_atom_site_fract_z
_atom_site_U_iso_or_equiv
_atom_site_adp_type
_atom_site_occupancy
_atom_site_symmetry_multiplicity
_atom_site_calc_flag
_atom_site_refinement_flags
_atom_site_disorder_assembly
_atom_site_disorder_group
Ir Ir 0.825885(5) 1.164391(9) 0.496890(5) 0.02744(4) Uani 1 1 d . . .
P1 P 0.67748(4) 1.07689(6) 0.37847(3) 0.02807(15) Uani 1 1 d . . .
P2 P 0.66313(4) 1.14164(6) 0.50616(3) 0.02660(15) Uani 1 1 d . . .
N1 N 0.76126(12) 1.04318(19) 0.42384(11) 0.0310(5) Uani 1 1 d . . .
N2 N 0.73067(12) 1.22760(19) 0.51152(11) 0.0297(5) Uani 1 1 d . . .
C1 C 0.62199(14) 1.0863(2) 0.42560(12) 0.0292(6) Uani 1 1 d . . .
C2 C 0.54793(16) 1.0585(2) 0.39639(13) 0.0313(6) Uani 1 1 d . . .
N3 N 0.48652(14) 1.0370(2) 0.37059(13) 0.0442(6) Uani 1 1 d . . .
C3 C 0.88757(17) 1.3191(3) 0.53713(17) 0.0412(7) Uani 1 1 d . . .
H3 H 0.8440 1.3601 0.5147 0.049 Uiso 1 1 calc R . .
C4 C 0.89018(16) 1.2418(3) 0.58955(14) 0.0391(7) Uani 1 1 d . . .
H4 H 0.8490 1.2378 0.6016 0.047 Uiso 1 1 calc R . .
C5 C 0.95485(19) 1.1649(3) 0.62753(16) 0.0502(9) Uani 1 1 d . . .
H5A H 0.9406 1.1092 0.6555 0.060 Uiso 1 1 calc R . .
H5B H 0.9939 1.2150 0.6572 0.060 Uiso 1 1 calc R . .
C6 C 0.98356(16) 1.0962(3) 0.58198(15) 0.0448(8) Uani 1 1 d . . .
H6A H 1.0226 1.1416 0.5751 0.054 Uiso 1 1 calc R . .
H6B H 1.0044 1.0213 0.6036 0.054 Uiso 1 1 calc R . .
C7 C 0.92467(15) 1.0705(3) 0.51486(14) 0.0364(6) Uani 1 1 d . . .
H7 H 0.8960 1.0023 0.5107 0.044 Uiso 1 1 calc R . .
C8 C 0.91044(16) 1.1427(3) 0.45854(16) 0.0408(7) Uani 1 1 d . . .
H8 H 0.8745 1.1174 0.4183 0.049 Uiso 1 1 calc R . .
C9 C 0.94860(19) 1.2581(3) 0.45779(17) 0.0555(9) Uani 1 1 d . . .
H9A H 0.9230 1.2988 0.4154 0.067 Uiso 1 1 calc R . .
H9B H 0.9984 1.2416 0.4604 0.067 Uiso 1 1 calc R . .
C10 C 0.9517(2) 1.3392(3) 0.5152(2) 0.0540(9) Uani 1 1 d . . .
H10A H 0.9972 1.3251 0.5531 0.065 Uiso 1 1 calc R . .
H10B H 0.9516 1.4217 0.5012 0.065 Uiso 1 1 calc R . .
C11 C 0.78975(15) 0.9331(3) 0.41151(14) 0.0369(7) Uani 1 1 d . . .
C12 C 0.8042(2) 0.8432(3) 0.4582(2) 0.0573(10) Uani 1 1 d . . .
H12 H 0.7957 0.8550 0.4980 0.069 Uiso 1 1 calc R . .
C13 C 0.8315(2) 0.7346(4) 0.4464(3) 0.0882(16) Uani 1 1 d . . .
H13 H 0.8424 0.6742 0.4787 0.106 Uiso 1 1 calc R . .
C14 C 0.8424(2) 0.7164(5) 0.3874(4) 0.109(2) Uani 1 1 d . . .
H14 H 0.8594 0.6427 0.3788 0.131 Uiso 1 1 calc R . .
C15 C 0.8285(2) 0.8046(5) 0.3416(3) 0.0848(17) Uani 1 1 d . . .
H15 H 0.8365 0.7917 0.3016 0.102 Uiso 1 1 calc R . .
C16 C 0.80265(17) 0.9143(3) 0.35301(17) 0.0525(9) Uani 1 1 d . . .
H16 H 0.7940 0.9751 0.3212 0.063 Uiso 1 1 calc R . .
C21 C 0.72322(16) 1.3523(2) 0.52104(16) 0.0362(7) Uani 1 1 d . . .
C22 C 0.71161(17) 1.4294(3) 0.46728(17) 0.0461(8) Uani 1 1 d . . .
H22 H 0.7071 1.3987 0.4253 0.055 Uiso 1 1 calc R . .
C23 C 0.7067(2) 1.5499(3) 0.4749(2) 0.0641(10) Uani 1 1 d . . .
H23 H 0.7001 1.6010 0.4386 0.077 Uiso 1 1 calc R . .
C24 C 0.7114(2) 1.5945(4) 0.5350(3) 0.0758(13) Uani 1 1 d . . .
H24 H 0.7070 1.6765 0.5398 0.091 Uiso 1 1 calc R . .
C25 C 0.7225(2) 1.5215(4) 0.5890(2) 0.0706(12) Uani 1 1 d . . .
H25 H 0.7264 1.5536 0.6305 0.085 Uiso 1 1 calc R . .
C26 C 0.72815(18) 1.3977(3) 0.58190(17) 0.0505(8) Uani 1 1 d . . .
H26 H 0.7352 1.3471 0.6184 0.061 Uiso 1 1 calc R . .
C31 C 0.67412(15) 1.2153(3) 0.33426(13) 0.0320(6) Uani 1 1 d . . .
C32 C 0.73475(17) 1.2605(3) 0.32478(15) 0.0444(7) Uani 1 1 d . . .
H32 H 0.7794 1.2198 0.3415 0.053 Uiso 1 1 calc R . .
C33 C 0.7295(2) 1.3665(3) 0.29043(19) 0.0604(10) Uani 1 1 d . . .
H33 H 0.7709 1.3983 0.2847 0.072 Uiso 1 1 calc R . .
C34 C 0.6635(2) 1.4252(3) 0.26467(17) 0.0571(9) Uani 1 1 d . . .
H34 H 0.6601 1.4966 0.2413 0.068 Uiso 1 1 calc R . .
C35 C 0.6028(2) 1.3796(3) 0.27313(16) 0.0514(8) Uani 1 1 d . . .
H35 H 0.5579 1.4193 0.2553 0.062 Uiso 1 1 calc R . .
C36 C 0.60804(16) 1.2744(3) 0.30818(14) 0.0395(7) Uani 1 1 d . . .
H36 H 0.5666 1.2433 0.3142 0.047 Uiso 1 1 calc R . .
C41 C 0.63687(15) 0.9656(3) 0.31561(13) 0.0355(6) Uani 1 1 d . . .
C42 C 0.62319(18) 0.9858(3) 0.24804(15) 0.0498(8) Uani 1 1 d . . .
H42 H 0.6312 1.0610 0.2333 0.060 Uiso 1 1 calc R . .
C43 C 0.5976(2) 0.8937(4) 0.20293(18) 0.0671(11) Uani 1 1 d . . .
H43 H 0.5883 0.9068 0.1573 0.081 Uiso 1 1 calc R . .
C44 C 0.5858(2) 0.7835(4) 0.2241(2) 0.0674(12) Uani 1 1 d . . .
H44 H 0.5692 0.7213 0.1932 0.081 Uiso 1 1 calc R . .
C45 C 0.59808(19) 0.7646(3) 0.2897(2) 0.0579(10) Uani 1 1 d . . .
H45 H 0.5894 0.6893 0.3039 0.070 Uiso 1 1 calc R . .
C46 C 0.62315(18) 0.8545(3) 0.33567(18) 0.0442(8) Uani 1 1 d . . .
H46 H 0.6310 0.8405 0.3809 0.053 Uiso 1 1 calc R . .
C51 C 0.69351(15) 1.0218(2) 0.56568(13) 0.0301(6) Uani 1 1 d . . .
C52 C 0.76048(16) 1.0255(3) 0.61876(14) 0.0400(7) Uani 1 1 d . . .
H52 H 0.7932 1.0879 0.6222 0.048 Uiso 1 1 calc R . .
C53 C 0.77842(19) 0.9363(3) 0.66647(15) 0.0499(8) Uani 1 1 d . . .
H53 H 0.8239 0.9374 0.7018 0.060 Uiso 1 1 calc R . .
C54 C 0.7299(2) 0.8462(3) 0.66222(17) 0.0489(9) Uani 1 1 d . . .
H54 H 0.7419 0.7870 0.6952 0.059 Uiso 1 1 calc R . .
C55 C 0.6640(2) 0.8425(2) 0.60989(17) 0.0441(8) Uani 1 1 d . . .
H55 H 0.6313 0.7805 0.6071 0.053 Uiso 1 1 calc R . .
C56 C 0.64560(17) 0.9292(3) 0.56142(14) 0.0379(7) Uani 1 1 d . . .
H56 H 0.6006 0.9258 0.5255 0.046 Uiso 1 1 calc R . .
C61 C 0.59289(15) 1.2162(2) 0.52727(12) 0.0291(6) Uani 1 1 d . . .
C62 C 0.58710(18) 1.2002(3) 0.58921(15) 0.0405(7) Uani 1 1 d . . .
H62 H 0.6189 1.1481 0.6206 0.049 Uiso 1 1 calc R . .
C63 C 0.53430(19) 1.2612(3) 0.60465(17) 0.0503(8) Uani 1 1 d . . .
H63 H 0.5308 1.2512 0.6468 0.060 Uiso 1 1 calc R . .
C64 C 0.4870(2) 1.3361(3) 0.55872(18) 0.0489(8) Uani 1 1 d . . .
H64 H 0.4511 1.3769 0.5693 0.059 Uiso 1 1 calc R . .
C65 C 0.49245(19) 1.3513(3) 0.49681(17) 0.0437(8) Uani 1 1 d . . .
H65 H 0.4599 1.4022 0.4653 0.052 Uiso 1 1 calc R . .
C66 C 0.54499(17) 1.2926(3) 0.48100(14) 0.0370(6) Uani 1 1 d . . .
H66 H 0.5486 1.3040 0.4390 0.044 Uiso 1 1 calc R . .
C71 C 0.9444(4) 1.3584(6) 0.2959(3) 0.102(2) Uani 1 1 d . . .
H71 H 0.8957 1.3835 0.2769 0.122 Uiso 1 1 calc R . .
C72 C 0.9998(5) 1.4415(6) 0.3261(3) 0.117(2) Uani 1 1 d . . .
H72 H 0.9882 1.5220 0.3273 0.141 Uiso 1 1 calc R . .
C73 C 1.0697(4) 1.4052(6) 0.3535(3) 0.112(2) Uani 1 1 d . . .
H73 H 1.1066 1.4607 0.3740 0.134 Uiso 1 1 calc R . .
C74 C 1.0872(3) 1.2907(6) 0.3517(3) 0.0978(16) Uani 1 1 d . . .
H74 H 1.1362 1.2669 0.3703 0.117 Uiso 1 1 calc R . .
C75 C 1.0340(3) 1.2090(5) 0.3229(2) 0.0819(13) Uani 1 1 d . . .
H75 H 1.0472 1.1291 0.3228 0.098 Uiso 1 1 calc R . .
C76 C 0.9611(3) 1.2401(5) 0.2938(2) 0.0766(13) Uani 1 1 d . . .
C77 C 0.9047(3) 1.1498(6) 0.2645(3) 0.119(2) Uani 1 1 d . . .
H77A H 0.8943 1.1095 0.2999 0.178 Uiso 1 1 calc R . .
H77B H 0.9220 1.0930 0.2398 0.178 Uiso 1 1 calc R . .
H77C H 0.8607 1.1875 0.2345 0.178 Uiso 1 1 calc R . .

loop_
_atom_site_aniso_label
_atom_site_aniso_U_11
_atom_site_aniso_U_22
_atom_site_aniso_U_33
_atom_site_aniso_U_23
_atom_site_aniso_U_13
_atom_site_aniso_U_12
Ir 0.02224(7) 0.03236(7) 0.02794(7) -0.00377(4) 0.00942(5) -0.00245(4)
P1 0.0251(4) 0.0324(4) 0.0261(3) -0.0029(3) 0.0087(3) -0.0008(3)
P2 0.0240(4) 0.0302(4) 0.0262(3) -0.0013(3) 0.0098(3) -0.0008(3)
N1 0.0254(12) 0.0318(12) 0.0334(11) -0.0084(9) 0.0078(9) -0.0011(10)
N2 0.0269(12) 0.0270(12) 0.0376(12) -0.0030(10) 0.0149(10) -0.0007(10)
C1 0.0255(14) 0.0335(14) 0.0289(13) -0.0026(11) 0.0100(11) -0.0024(11)
C2 0.0328(16) 0.0282(14) 0.0337(14) -0.0005(11) 0.0131(12) 0.0015(12)
N3 0.0324(15) 0.0525(16) 0.0467(15) -0.0094(12) 0.0133(12) -0.0058(12)
C3 0.0278(16) 0.0390(17) 0.0554(19) -0.0150(14) 0.0134(14) -0.0125(13)
C4 0.0259(15) 0.0527(19) 0.0374(15) -0.0168(14) 0.0098(12) -0.0061(14)
C5 0.0327(18) 0.074(3) 0.0351(17) -0.0101(15) 0.0020(14) 0.0018(16)
C6 0.0285(17) 0.055(2) 0.0440(17) -0.0045(15) 0.0045(13) 0.0038(15)
C7 0.0214(15) 0.0434(17) 0.0436(16) -0.0070(13) 0.0112(12) 0.0007(12)
C8 0.0225(15) 0.060(2) 0.0426(17) -0.0100(14) 0.0154(13) -0.0040(14)
C9 0.042(2) 0.076(3) 0.057(2) 0.0000(18) 0.0282(17) -0.0172(19)
C10 0.042(2) 0.050(2) 0.075(3) -0.0051(17) 0.0271(19) -0.0133(16)
C11 0.0235(15) 0.0357(15) 0.0465(16) -0.0135(13) 0.0069(12) -0.0016(12)
C12 0.036(2) 0.0378(19) 0.083(3) 0.0052(17) 0.0044(18) -0.0024(15)
C13 0.041(2) 0.036(2) 0.159(5) 0.006(3) 0.002(3) -0.0014(18)
C14 0.038(3) 0.065(3) 0.194(7) -0.075(4) 0.007(3) 0.002(2)
C15 0.031(2) 0.099(3) 0.109(4) -0.072(3) 0.008(2) 0.004(2)
C16 0.0288(17) 0.066(2) 0.058(2) -0.0283(18) 0.0102(15) 0.0015(16)
C21 0.0231(15) 0.0358(16) 0.0512(18) -0.0095(13) 0.0152(13) -0.0023(12)
C22 0.0382(19) 0.0349(16) 0.064(2) -0.0003(15) 0.0175(16) -0.0012(14)
C23 0.053(2) 0.0372(19) 0.099(3) 0.003(2) 0.025(2) 0.0006(17)
C24 0.060(3) 0.047(2) 0.125(4) -0.022(3) 0.040(3) -0.003(2)
C25 0.060(3) 0.070(3) 0.094(3) -0.046(2) 0.042(2) -0.013(2)
C26 0.042(2) 0.055(2) 0.059(2) -0.0229(17) 0.0248(16) -0.0106(16)
C31 0.0303(15) 0.0383(15) 0.0259(13) 0.0012(12) 0.0086(11) 0.0007(13)
C32 0.0375(18) 0.053(2) 0.0463(17) 0.0101(15) 0.0196(14) 0.0045(15)
C33 0.054(2) 0.068(2) 0.068(2) 0.023(2) 0.032(2) -0.0030(19)
C34 0.065(3) 0.052(2) 0.055(2) 0.0176(17) 0.0223(18) 0.0021(19)
C35 0.049(2) 0.054(2) 0.0479(19) 0.0145(16) 0.0126(16) 0.0098(17)
C36 0.0314(16) 0.0445(18) 0.0400(16) 0.0059(14) 0.0099(13) -0.0008(14)
C41 0.0235(14) 0.0454(17) 0.0348(14) -0.0109(12) 0.0074(12) 0.0001(12)
C42 0.046(2) 0.067(2) 0.0338(16) -0.0100(15) 0.0117(14) 0.0011(17)
C43 0.056(2) 0.098(3) 0.0415(19) -0.031(2) 0.0115(17) -0.003(2)
C44 0.039(2) 0.079(3) 0.083(3) -0.051(2) 0.0209(19) -0.014(2)
C45 0.042(2) 0.052(2) 0.082(3) -0.0291(19) 0.0253(19) -0.0106(17)
C46 0.0358(19) 0.0456(19) 0.0500(19) -0.0117(14) 0.0144(15) -0.0053(14)
C51 0.0302(15) 0.0308(14) 0.0310(13) -0.0011(11) 0.0133(11) 0.0034(12)
C52 0.0323(16) 0.0438(17) 0.0388(15) 0.0034(13) 0.0069(13) -0.0024(13)
C53 0.047(2) 0.056(2) 0.0381(16) 0.0099(15) 0.0051(14) 0.0122(17)
C54 0.067(3) 0.0388(18) 0.0437(18) 0.0128(14) 0.0231(18) 0.0133(16)
C55 0.050(2) 0.0341(16) 0.0525(19) 0.0027(13) 0.0239(17) -0.0004(14)
C56 0.0338(16) 0.0358(16) 0.0428(16) 0.0015(13) 0.0123(13) 0.0001(13)
C61 0.0264(14) 0.0309(14) 0.0310(13) -0.0031(11) 0.0118(11) -0.0025(12)
C62 0.0407(18) 0.0476(17) 0.0393(16) 0.0052(14) 0.0218(14) 0.0101(14)
C63 0.052(2) 0.059(2) 0.0505(19) 0.0039(16) 0.0313(17) 0.0138(18)
C64 0.040(2) 0.053(2) 0.059(2) -0.0068(16) 0.0244(17) 0.0078(15)
C65 0.0388(19) 0.0390(17) 0.0464(18) -0.0038(13) 0.0075(15) 0.0099(13)
C66 0.0365(17) 0.0367(15) 0.0342(15) -0.0002(13) 0.0088(12) 0.0014(13)
C71 0.124(5) 0.123(5) 0.088(4) 0.059(4) 0.073(4) 0.064(4)
C72 0.184(8) 0.085(4) 0.124(5) 0.026(4) 0.105(6) 0.031(5)
C73 0.142(6) 0.099(5) 0.103(4) -0.009(3) 0.056(4) 0.007(4)
C74 0.085(4) 0.106(4) 0.102(4) -0.011(4) 0.035(3) 0.000(4)
C75 0.096(4) 0.082(3) 0.076(3) 0.007(3) 0.042(3) 0.015(3)
C76 0.079(3) 0.111(4) 0.048(2) 0.018(2) 0.033(2) 0.003(3)
C77 0.107(5) 0.191(7) 0.060(3) 0.004(3) 0.034(3) -0.028(4)

loop_
_atom_type_symbol
_atom_type_description
_atom_type_scat_dispersion_real
_atom_type_scat_dispersion_imag
_atom_type_scat_source
C C 0.0033 0.0016 'International Tables Vol C Tables 4.2.6.8 and 6.1.1.4'
H H 0.0000 0.0000 'International Tables Vol C Tables 4.2.6.8 and 6.1.1.4'
N N 0.0061 0.0033 'International Tables Vol C Tables 4.2.6.8 and 6.1.1.4'
P P 0.1023 0.0942 'International Tables Vol C Tables 4.2.6.8 and 6.1.1.4'
Ir Ir -1.4442 7.9887 'International Tables Vol C Tables 4.2.6.8 and 6.1.1.4'

loop_
_geom_angle_atom_site_label_1
_geom_angle_atom_site_label_2
_geom_angle_atom_site_label_3
_geom_angle
_geom_angle_site_symmetry_1
_geom_angle_site_symmetry_3
_geom_angle_publ_flag
C4 Ir N1 162.31(11) . . ?
C4 Ir C3 38.86(12) . . ?
N1 Ir C3 158.74(11) . . ?
C4 Ir C7 80.92(11) . . ?
N1 Ir C7 94.25(10) . . ?
C3 Ir C7 89.26(12) . . ?
C4 Ir C8 97.34(12) . . ?
N1 Ir C8 88.98(10) . . ?
C3 Ir C8 80.78(12) . . ?
C7 Ir C8 38.47(11) . . ?
C4 Ir N2 88.82(10) . . ?
N1 Ir N2 90.16(8) . . ?
C3 Ir N2 93.89(10) . . ?
C7 Ir N2 159.41(10) . . ?
C8 Ir N2 161.98(11) . . ?
N1 P1 C1 112.39(12) . . ?
N1 P1 C41 111.13(12) . . ?
C1 P1 C41 106.06(13) . . ?
N1 P1 C31 110.47(13) . . ?
C1 P1 C31 109.87(13) . . ?
C41 P1 C31 106.68(13) . . ?
N2 P2 C1 111.03(12) . . ?
N2 P2 C51 110.39(12) . . ?
C1 P2 C51 110.40(12) . . ?
N2 P2 C61 112.74(12) . . ?
C1 P2 C61 107.19(13) . . ?
C51 P2 C61 104.88(12) . . ?
C11 N1 P1 118.32(18) . . ?
C11 N1 Ir 121.94(17) . . ?
P1 N1 Ir 119.71(12) . . ?
C21 N2 P2 118.30(19) . . ?
C21 N2 Ir 119.28(17) . . ?
P2 N2 Ir 122.21(12) . . ?
C2 C1 P2 123.96(19) . . ?
C2 C1 P1 119.93(19) . . ?
P2 C1 P1 115.94(15) . . ?
N3 C2 C1 178.1(3) . . ?
C4 C3 C10 123.3(3) . . ?
C4 C3 Ir 70.37(16) . . ?
C10 C3 Ir 114.5(2) . . ?
C3 C4 C5 124.3(3) . . ?
C3 C4 Ir 70.77(16) . . ?
C5 C4 Ir 111.5(2) . . ?
C4 C5 C6 112.8(3) . . ?
C7 C6 C5 112.2(3) . . ?
C8 C7 C6 123.6(3) . . ?
C8 C7 Ir 70.80(17) . . ?
C6 C7 Ir 114.20(19) . . ?
C7 C8 C9 124.7(3) . . ?
C7 C8 Ir 70.73(16) . . ?
C9 C8 Ir 111.6(2) . . ?
C8 C9 C10 112.6(3) . . ?
C3 C10 C9 111.8(3) . . ?
C12 C11 C16 119.1(3) . . ?
C12 C11 N1 119.8(3) . . ?
C16 C11 N1 121.1(3) . . ?
C11 C12 C13 120.3(4) . . ?
C14 C13 C12 119.8(5) . . ?
C15 C14 C13 120.1(4) . . ?
C14 C15 C16 120.9(5) . . ?
C11 C16 C15 119.7(4) . . ?
C26 C21 C22 119.1(3) . . ?
C26 C21 N2 121.7(3) . . ?
C22 C21 N2 119.2(3) . . ?
C23 C22 C21 121.0(3) . . ?
C24 C23 C22 119.7(4) . . ?
C23 C24 C25 121.0(4) . . ?
C24 C25 C26 119.8(4) . . ?
C21 C26 C25 119.4(4) . . ?
C32 C31 C36 119.8(3) . . ?
C32 C31 P1 121.8(2) . . ?
C36 C31 P1 118.4(2) . . ?
C31 C32 C33 119.7(3) . . ?
C34 C33 C32 120.2(3) . . ?
C35 C34 C33 120.3(3) . . ?
C34 C35 C36 119.7(3) . . ?
C31 C36 C35 120.3(3) . . ?
C46 C41 C42 119.1(3) . . ?
C46 C41 P1 118.8(2) . . ?
C42 C41 P1 121.9(2) . . ?
C43 C42 C41 119.1(4) . . ?
C44 C43 C42 120.8(4) . . ?
C45 C44 C43 119.9(3) . . ?
C44 C45 C46 120.6(4) . . ?
C45 C46 C41 120.4(3) . . ?
C56 C51 C52 119.6(3) . . ?
C56 C51 P2 118.4(2) . . ?
C52 C51 P2 121.7(2) . . ?
C53 C52 C51 119.4(3) . . ?
C54 C53 C52 120.3(3) . . ?
C55 C54 C53 120.2(3) . . ?
C54 C55 C56 120.4(3) . . ?
C55 C56 C51 120.0(3) . . ?
C62 C61 C66 119.6(3) . . ?
C62 C61 P2 121.1(2) . . ?
C66 C61 P2 119.3(2) . . ?
C63 C62 C61 119.8(3) . . ?
C64 C63 C62 120.4(3) . . ?
C63 C64 C65 119.8(3) . . ?
C66 C65 C64 120.5(3) . . ?
C65 C66 C61 119.9(3) . . ?
C76 C71 C72 120.5(6) . . ?
C73 C72 C71 119.6(6) . . ?
C74 C73 C72 120.9(7) . . ?
C73 C74 C75 120.1(6) . . ?
C74 C75 C76 122.1(5) . . ?
C71 C76 C75 116.7(6) . . ?
C71 C76 C77 122.3(6) . . ?
C75 C76 C77 120.9(5) . . ?

loop_
_geom_bond_atom_site_label_1
_geom_bond_atom_site_label_2
_geom_bond_distance
_geom_bond_site_symmetry_2
_geom_bond_publ_flag
Ir C4 2.119(3) . ?
Ir N1 2.122(2) . ?
Ir C3 2.124(3) . ?
Ir C7 2.125(3) . ?
Ir C8 2.126(3) . ?
Ir N2 2.136(2) . ?
P1 N1 1.626(2) . ?
P1 C1 1.744(3) . ?
P1 C41 1.805(3) . ?
P1 C31 1.819(3) . ?
P2 N2 1.618(2) . ?
P2 C1 1.738(3) . ?
P2 C51 1.808(3) . ?
P2 C61 1.814(3) . ?
N1 C11 1.429(3) . ?
N2 C21 1.439(3) . ?
C1 C2 1.398(4) . ?
C2 N3 1.158(4) . ?
C3 C4 1.411(4) . ?
C3 C10 1.518(5) . ?
C4 C5 1.511(4) . ?
C5 C6 1.512(4) . ?
C6 C7 1.513(4) . ?
C7 C8 1.400(4) . ?
C8 C9 1.509(4) . ?
C9 C10 1.519(5) . ?
C11 C12 1.383(5) . ?
C11 C16 1.387(4) . ?
C12 C13 1.400(6) . ?
C13 C14 1.376(8) . ?
C14 C15 1.357(8) . ?
C15 C16 1.396(6) . ?
C21 C26 1.375(4) . ?
C21 C22 1.398(4) . ?
C22 C23 1.380(5) . ?
C23 C24 1.358(6) . ?
C24 C25 1.374(6) . ?
C25 C26 1.416(5) . ?
C31 C32 1.381(4) . ?
C31 C36 1.387(4) . ?
C32 C33 1.391(5) . ?
C33 C34 1.383(5) . ?
C34 C35 1.374(5) . ?
C35 C36 1.390(4) . ?
C41 C46 1.386(4) . ?
C41 C42 1.396(4) . ?
C42 C43 1.386(5) . ?
C43 C44 1.375(6) . ?
C44 C45 1.358(6) . ?
C45 C46 1.376(4) . ?
C51 C56 1.390(4) . ?
C51 C52 1.394(4) . ?
C52 C53 1.388(4) . ?
C53 C54 1.377(5) . ?
C54 C55 1.373(5) . ?
C55 C56 1.379(4) . ?
C61 C62 1.389(4) . ?
C61 C66 1.392(4) . ?
C62 C63 1.386(4) . ?
C63 C64 1.373(5) . ?
C64 C65 1.384(5) . ?
C65 C66 1.373(4) . ?
C71 C76 1.381(7) . ?
C71 C72 1.406(9) . ?
C72 C73 1.348(9) . ?
C73 C74 1.343(8) . ?
C74 C75 1.364(7) . ?
C75 C76 1.386(7) . ?
C76 C77 1.469(7) . ?

loop_
_geom_torsion_atom_site_label_1
_geom_torsion_atom_site_label_2
_geom_torsion_atom_site_label_3
_geom_torsion_atom_site_label_4
_geom_torsion
_geom_torsion_site_symmetry_1
_geom_torsion_site_symmetry_2
_geom_torsion_site_symmetry_3
_geom_torsion_site_symmetry_4
_geom_torsion_publ_flag
C1 P1 N1 C11 115.7(2) . . . . ?
C41 P1 N1 C11 -3.0(3) . . . . ?
C31 P1 N1 C11 -121.2(2) . . . . ?
C1 P1 N1 Ir -66.24(17) . . . . ?
C41 P1 N1 Ir 175.07(13) . . . . ?
C31 P1 N1 Ir 56.86(16) . . . . ?
C4 Ir N1 C11 -64.5(4) . . . . ?
C3 Ir N1 C11 107.7(3) . . . . ?
C7 Ir N1 C11 8.8(2) . . . . ?
C8 Ir N1 C11 46.9(2) . . . . ?
N2 Ir N1 C11 -151.1(2) . . . . ?
C4 Ir N1 P1 117.5(3) . . . . ?
C3 Ir N1 P1 -70.3(3) . . . . ?
C7 Ir N1 P1 -169.27(15) . . . . ?
C8 Ir N1 P1 -131.14(16) . . . . ?
N2 Ir N1 P1 30.86(14) . . . . ?
C1 P2 N2 C21 110.6(2) . . . . ?
C51 P2 N2 C21 -126.6(2) . . . . ?
C61 P2 N2 C21 -9.7(2) . . . . ?
C1 P2 N2 Ir -64.23(17) . . . . ?
C51 P2 N2 Ir 58.55(16) . . . . ?
C61 P2 N2 Ir 175.48(12) . . . . ?
C4 Ir N2 C21 57.3(2) . . . . ?
N1 Ir N2 C21 -140.3(2) . . . . ?
C3 Ir N2 C21 18.8(2) . . . . ?
C7 Ir N2 C21 117.1(3) . . . . ?
C8 Ir N2 C21 -53.1(4) . . . . ?
C4 Ir N2 P2 -127.89(16) . . . . ?
N1 Ir N2 P2 34.45(14) . . . . ?
C3 Ir N2 P2 -166.44(16) . . . . ?
C7 Ir N2 P2 -68.1(3) . . . . ?
C8 Ir N2 P2 121.6(3) . . . . ?
N2 P2 C1 C2 -149.0(2) . . . . ?
C51 P2 C1 C2 88.2(3) . . . . ?
C61 P2 C1 C2 -25.5(3) . . . . ?
N2 P2 C1 P1 26.2(2) . . . . ?
C51 P2 C1 P1 -96.58(17) . . . . ?
C61 P2 C1 P1 149.72(15) . . . . ?
N1 P1 C1 C2 -149.6(2) . . . . ?
C41 P1 C1 C2 -27.9(3) . . . . ?
C31 P1 C1 C2 87.0(2) . . . . ?
N1 P1 C1 P2 35.0(2) . . . . ?
C41 P1 C1 P2 156.62(16) . . . . ?
C31 P1 C1 P2 -88.44(18) . . . . ?
N1 Ir C3 C4 -176.2(2) . . . . ?
C7 Ir C3 C4 -76.37(18) . . . . ?
C8 Ir C3 C4 -114.07(19) . . . . ?
N2 Ir C3 C4 83.26(18) . . . . ?
C4 Ir C3 C10 118.6(3) . . . . ?
N1 Ir C3 C10 -57.7(4) . . . . ?
C7 Ir C3 C10 42.2(3) . . . . ?
C8 Ir C3 C10 4.5(3) . . . . ?
N2 Ir C3 C10 -158.2(3) . . . . ?
C10 C3 C4 C5 -3.5(4) . . . . ?
Ir C3 C4 C5 103.4(3) . . . . ?
C10 C3 C4 Ir -107.0(3) . . . . ?
N1 Ir C4 C3 175.5(3) . . . . ?
C7 Ir C4 C3 100.24(19) . . . . ?
C8 Ir C4 C3 65.3(2) . . . . ?
N2 Ir C4 C3 -97.68(18) . . . . ?
N1 Ir C4 C5 55.2(4) . . . . ?
C3 Ir C4 C5 -120.3(3) . . . . ?
C7 Ir C4 C5 -20.1(2) . . . . ?
C8 Ir C4 C5 -55.0(2) . . . . ?
N2 Ir C4 C5 142.0(2) . . . . ?
C3 C4 C5 C6 -48.6(4) . . . . ?
Ir C4 C5 C6 32.2(4) . . . . ?
C4 C5 C6 C7 -28.2(4) . . . . ?
C5 C6 C7 C8 93.5(4) . . . . ?
C5 C6 C7 Ir 11.2(4) . . . . ?
C4 Ir C7 C8 -114.16(19) . . . . ?
N1 Ir C7 C8 82.98(18) . . . . ?
C3 Ir C7 C8 -76.03(19) . . . . ?
N2 Ir C7 C8 -175.1(2) . . . . ?
C4 Ir C7 C6 4.9(2) . . . . ?
N1 Ir C7 C6 -157.9(2) . . . . ?
C3 Ir C7 C6 43.1(2) . . . . ?
C8 Ir C7 C6 119.1(3) . . . . ?
N2 Ir C7 C6 -56.1(4) . . . . ?
C6 C7 C8 C9 -3.4(5) . . . . ?
Ir C7 C8 C9 103.4(3) . . . . ?
C6 C7 C8 Ir -106.8(3) . . . . ?
C4 Ir C8 C7 65.28(19) . . . . ?
N1 Ir C8 C7 -98.14(17) . . . . ?
C3 Ir C8 C7 100.57(19) . . . . ?
N2 Ir C8 C7 174.5(3) . . . . ?
C4 Ir C8 C9 -55.4(2) . . . . ?
N1 Ir C8 C9 141.1(2) . . . . ?
C3 Ir C8 C9 -20.2(2) . . . . ?
C7 Ir C8 C9 -120.7(3) . . . . ?
N2 Ir C8 C9 53.8(4) . . . . ?
C7 C8 C9 C10 -48.2(4) . . . . ?
Ir C8 C9 C10 32.7(4) . . . . ?
C4 C3 C10 C9 93.7(4) . . . . ?
Ir C3 C10 C9 11.9(4) . . . . ?
C8 C9 C10 C3 -29.0(4) . . . . ?
P1 N1 C11 C12 -110.4(3) . . . . ?
Ir N1 C11 C12 71.5(3) . . . . ?
P1 N1 C11 C16 69.0(3) . . . . ?
Ir N1 C11 C16 -109.0(3) . . . . ?
C16 C11 C12 C13 0.0(5) . . . . ?
N1 C11 C12 C13 179.4(3) . . . . ?
C11 C12 C13 C14 -1.5(6) . . . . ?
C12 C13 C14 C15 1.8(7) . . . . ?
C13 C14 C15 C16 -0.6(7) . . . . ?
C12 C11 C16 C15 1.3(5) . . . . ?
N1 C11 C16 C15 -178.2(3) . . . . ?
C14 C15 C16 C11 -1.0(6) . . . . ?
P2 N2 C21 C26 75.5(3) . . . . ?
Ir N2 C21 C26 -109.5(3) . . . . ?
P2 N2 C21 C22 -105.3(3) . . . . ?
Ir N2 C21 C22 69.7(3) . . . . ?
C26 C21 C22 C23 1.5(5) . . . . ?
N2 C21 C22 C23 -177.7(3) . . . . ?
C21 C22 C23 C24 -1.6(5) . . . . ?
C22 C23 C24 C25 1.4(6) . . . . ?
C23 C24 C25 C26 -0.9(6) . . . . ?
C22 C21 C26 C25 -1.0(5) . . . . ?
N2 C21 C26 C25 178.2(3) . . . . ?
C24 C25 C26 C21 0.8(6) . . . . ?
N1 P1 C31 C32 19.1(3) . . . . ?
C1 P1 C31 C32 143.6(2) . . . . ?
C41 P1 C31 C32 -101.8(3) . . . . ?
N1 P1 C31 C36 -162.6(2) . . . . ?
C1 P1 C31 C36 -38.1(3) . . . . ?
C41 P1 C31 C36 76.5(2) . . . . ?
C36 C31 C32 C33 1.5(5) . . . . ?
P1 C31 C32 C33 179.8(3) . . . . ?
C31 C32 C33 C34 -1.3(6) . . . . ?
C32 C33 C34 C35 0.4(6) . . . . ?
C33 C34 C35 C36 0.5(6) . . . . ?
C32 C31 C36 C35 -0.7(5) . . . . ?
P1 C31 C36 C35 -179.0(2) . . . . ?
C34 C35 C36 C31 -0.3(5) . . . . ?
N1 P1 C41 C46 68.3(3) . . . . ?
C1 P1 C41 C46 -54.1(3) . . . . ?
C31 P1 C41 C46 -171.2(2) . . . . ?
N1 P1 C41 C42 -107.6(3) . . . . ?
C1 P1 C41 C42 130.0(3) . . . . ?
C31 P1 C41 C42 12.9(3) . . . . ?
C46 C41 C42 C43 -1.3(5) . . . . ?
P1 C41 C42 C43 174.6(3) . . . . ?
C41 C42 C43 C44 0.0(5) . . . . ?
C42 C43 C44 C45 1.1(6) . . . . ?
C43 C44 C45 C46 -0.7(6) . . . . ?
C44 C45 C46 C41 -0.6(5) . . . . ?
C42 C41 C46 C45 1.6(5) . . . . ?
P1 C41 C46 C45 -174.4(3) . . . . ?
N2 P2 C51 C56 -170.3(2) . . . . ?
C1 P2 C51 C56 -47.2(2) . . . . ?
C61 P2 C51 C56 68.0(2) . . . . ?
N2 P2 C51 C52 15.7(3) . . . . ?
C1 P2 C51 C52 138.8(2) . . . . ?
C61 P2 C51 C52 -106.0(2) . . . . ?
C56 C51 C52 C53 0.3(4) . . . . ?
P2 C51 C52 C53 174.2(2) . . . . ?
C51 C52 C53 C54 -1.4(5) . . . . ?
C52 C53 C54 C55 1.5(5) . . . . ?
C53 C54 C55 C56 -0.5(5) . . . . ?
C54 C55 C56 C51 -0.6(5) . . . . ?
C52 C51 C56 C55 0.7(4) . . . . ?
P2 C51 C56 C55 -173.4(2) . . . . ?
N2 P2 C61 C62 -102.0(3) . . . . ?
C1 P2 C61 C62 135.5(2) . . . . ?
C51 P2 C61 C62 18.1(3) . . . . ?
N2 P2 C61 C66 76.7(2) . . . . ?
C1 P2 C61 C66 -45.8(3) . . . . ?
C51 P2 C61 C66 -163.2(2) . . . . ?
C66 C61 C62 C63 -0.7(5) . . . . ?
P2 C61 C62 C63 178.0(3) . . . . ?
C61 C62 C63 C64 0.9(5) . . . . ?
C62 C63 C64 C65 -0.4(5) . . . . ?
C63 C64 C65 C66 -0.4(5) . . . . ?
C64 C65 C66 C61 0.6(5) . . . . ?
C62 C61 C66 C65 -0.1(4) . . . . ?
P2 C61 C66 C65 -178.8(2) . . . . ?
C76 C71 C72 C73 -0.2(8) . . . . ?
C71 C72 C73 C74 0.6(9) . . . . ?
C72 C73 C74 C75 -1.0(9) . . . . ?
C73 C74 C75 C76 1.1(8) . . . . ?
C72 C71 C76 C75 0.2(6) . . . . ?
C72 C71 C76 C77 178.2(4) . . . . ?
C74 C75 C76 C71 -0.6(7) . . . . ?
C74 C75 C76 C77 -178.6(4) . . . . ?
